data_7214414
loop_
_publ_author_name
'Aaker\"oy, Christer B.'
'Forbes, Safiyyah'
'Desper, John'

_publ_section_title
;
 Altering physical properties of pharmaceutical co-crystals in a
 systematic manner
;
_journal_issue 26
_journal_name_full CrystEngComm
_journal_page_first 5870
_journal_paper_doi 10.1039/c4ce00206g
_journal_volume 16
_journal_year 2014
_chemical_formula_moiety
;
(C18 H22 N4 O2) (C6 H10 O4)
;
_chemical_formula_sum 'C24 H32 N4 O6'
_chemical_formula_weight 472.54
_chemical_name_systematic
;
SF 300 (3-pyridyl)-COHN-(CH2)6-NHCO-(3-pyridyl), HOOC-(CH2)4-COOH
;
_space_group_IT_number 2
_symmetry_cell_setting triclinic
_symmetry_space_group_name_Hall '-P 1'
_symmetry_space_group_name_H-M 'P -1'
_atom_sites_solution_hydrogens geom
_atom_sites_solution_primary direct
_atom_sites_solution_secondary difmap
_audit_creation_method SHELXL-97
_cell_angle_alpha 98.124(3)
_cell_angle_beta 97.604(3)
_cell_angle_gamma 94.605(3)
_cell_formula_units_Z 1
_cell_length_a 5.0282(6)
_cell_length_b 6.7877(8)
_cell_length_c 17.522(2)
_cell_measurement_reflns_used 2885
_cell_measurement_temperature 120(2)
_cell_measurement_theta_max 30.42
_cell_measurement_theta_min 2.37
_cell_volume 583.82(12)
_computing_cell_refinement 'Bruker SAINT'
_computing_data_collection 'Bruker APEX2'
_computing_data_reduction 'Bruker SAINT'
_computing_molecular_graphics 'Bruker SHELXTL'
_computing_publication_material 'Bruker SHELXTL'
_computing_structure_refinement 'SHELXL-97 (Sheldrick, 2008)'
_computing_structure_solution 'SHELXS-97 (Sheldrick, 2008)'
_diffrn_ambient_temperature 120(2)
_diffrn_measured_fraction_theta_full 0.978
_diffrn_measured_fraction_theta_max 0.978
_diffrn_measurement_device_type 'Bruker APEX-II CCD'
_diffrn_measurement_method '\w scans'
_diffrn_radiation_monochromator graphite
_diffrn_radiation_source 'fine-focus sealed tube'
_diffrn_radiation_type MoK\a
_diffrn_radiation_wavelength 0.71073
_diffrn_reflns_av_R_equivalents 0.0333
_diffrn_reflns_av_sigmaI/netI 0.0415
_diffrn_reflns_limit_h_max 6
_diffrn_reflns_limit_h_min -7
_diffrn_reflns_limit_k_max 9
_diffrn_reflns_limit_k_min -8
_diffrn_reflns_limit_l_max 24
_diffrn_reflns_limit_l_min -24
_diffrn_reflns_number 8477
_diffrn_reflns_theta_full 30.49
_diffrn_reflns_theta_max 30.49
_diffrn_reflns_theta_min 2.37
_exptl_absorpt_coefficient_mu 0.098
_exptl_absorpt_correction_type none
_exptl_crystal_colour colourless
_exptl_crystal_density_diffrn 1.344
_exptl_crystal_density_method 'not measured'
_exptl_crystal_description needle
_exptl_crystal_F_000 252
_exptl_crystal_size_max 0.36
_exptl_crystal_size_mid 0.16
_exptl_crystal_size_min 0.08
_refine_diff_density_max 0.367
_refine_diff_density_min -0.281
_refine_diff_density_rms 0.056
_refine_ls_extinction_method none
_refine_ls_goodness_of_fit_ref 1.084
_refine_ls_hydrogen_treatment mixed
_refine_ls_matrix_type full
_refine_ls_number_parameters 160
_refine_ls_number_reflns 3487
_refine_ls_number_restraints 0
_refine_ls_restrained_S_all 1.084
_refine_ls_R_factor_all 0.0688
_refine_ls_R_factor_gt 0.0487
_refine_ls_shift/su_max 0.000
_refine_ls_shift/su_mean 0.000
_refine_ls_structure_factor_coef Fsqd
_refine_ls_weighting_details 'calc w=1/[\s^2^(Fo^2^)+(0.0750P)^2^+0.0300P] where P=(Fo^2^+2Fc^2^)/3'
_refine_ls_weighting_scheme calc
_refine_ls_wR_factor_gt 0.1270
_refine_ls_wR_factor_ref 0.1400
_reflns_number_gt 2567
_reflns_number_total 3487
_reflns_threshold_expression >2sigma(I)
_cod_data_source_file c4ce00206g2.cif
_cod_data_source_block sf1005m_8
_cod_depositor_comments
;
The following automatic conversions were performed:

'_symmetry_cell_setting' value 'Triclinic' changed to 'triclinic'
according to
/usr/data/users/saulius/crontab/automatic-downloads/rss-feeds/RSC/lib/dictionaries/cif_core.dic
dictionary named 'cif_core.dic' version 2.4.2 from 2011-04-26.

Automatic conversion script
Id: cif_fix_values 2281 2013-09-26 08:29:07Z andrius 

 Adding full bibliography for 7214407--7214417.cif.
;
_cod_original_sg_symbol_H-M P-1
_cod_database_code 7214414

loop_
_symmetry_equiv_pos_as_xyz
'x, y, z'
'-x, -y, -z'

loop_
_atom_site_label
_atom_site_type_symbol
_atom_site_fract_x
_atom_site_fract_y
_atom_site_fract_z
_atom_site_U_iso_or_equiv
_atom_site_adp_type
_atom_site_occupancy
_atom_site_symmetry_multiplicity
_atom_site_calc_flag
_atom_site_refinement_flags
N11 N 0.6865(2) 0.54088(17) 0.31012(6) 0.0220(2) Uani 1 1 d .
C12 C 0.5662(2) 0.37938(19) 0.26106(7) 0.0195(3) Uani 1 1 d .
H12 H 0.6483 0.2579 0.2600 0.023 Uiso 1 1 calc R
C13 C 0.3261(2) 0.38179(19) 0.21162(7) 0.0179(3) Uani 1 1 d .
C14 C 0.2016(3) 0.55806(19) 0.21603(7) 0.0204(3) Uani 1 1 d .
H14 H 0.0326 0.5629 0.1853 0.024 Uiso 1 1 calc R
C15 C 0.3269(3) 0.7264(2) 0.26576(8) 0.0227(3) Uani 1 1 d .
H15 H 0.2474 0.8491 0.2689 0.027 Uiso 1 1 calc R
C16 C 0.5706(3) 0.7119(2) 0.31074(8) 0.0229(3) Uani 1 1 d .
H16 H 0.6595 0.8285 0.3435 0.027 Uiso 1 1 calc R
C17 C 0.1985(2) 0.20049(18) 0.15641(7) 0.0175(2) Uani 1 1 d .
N17 N 0.3667(2) 0.07432(16) 0.12859(6) 0.0193(2) Uani 1 1 d .
H17 H 0.532(4) 0.109(2) 0.1354(9) 0.023 Uiso 1 1 d .
O17 O -0.04858(18) 0.17102(14) 0.13749(5) 0.0238(2) Uani 1 1 d .
C21 C 0.2656(2) -0.11096(18) 0.07675(7) 0.0191(3) Uani 1 1 d .
H21A H 0.1805 -0.0796 0.0262 0.023 Uiso 1 1 calc R
H21B H 0.1263 -0.1847 0.0998 0.023 Uiso 1 1 calc R
C22 C 0.4912(2) -0.24162(19) 0.06325(7) 0.0189(3) Uani 1 1 d .
H22A H 0.5757 -0.2733 0.1138 0.023 Uiso 1 1 calc R
H22B H 0.6310 -0.1674 0.0405 0.023 Uiso 1 1 calc R
C23 C 0.3873(2) -0.43498(19) 0.00882(7) 0.0195(3) Uani 1 1 d .
H23A H 0.2945 -0.4026 -0.0406 0.023 Uiso 1 1 calc R
H23B H 0.2535 -0.5116 0.0328 0.023 Uiso 1 1 calc R
C31 C 1.1450(3) 0.2735(2) 0.40265(8) 0.0227(3) Uani 1 1 d .
O31 O 1.1251(2) 0.46795(14) 0.40607(6) 0.0272(2) Uani 1 1 d .
O32 O 0.9880(2) 0.14667(15) 0.36039(6) 0.0325(3) Uani 1 1 d .
C32 C 1.3880(3) 0.2288(2) 0.45503(9) 0.0312(3) Uani 1 1 d .
H32A H 1.4179 0.3296 0.5028 0.037 Uiso 1 1 calc R
H32B H 1.5480 0.2438 0.4282 0.037 Uiso 1 1 calc R
C33 C 1.3674(2) 0.0227(2) 0.47846(8) 0.0212(3) Uani 1 1 d .
H33A H 1.3138 -0.0786 0.4312 0.025 Uiso 1 1 calc R
H33B H 1.2255 0.0133 0.5123 0.025 Uiso 1 1 calc R
H31 H 0.959(3) 0.491(2) 0.3702(9) 0.025 Uiso 1 1 d .

loop_
_atom_site_aniso_label
_atom_site_aniso_U_11
_atom_site_aniso_U_22
_atom_site_aniso_U_33
_atom_site_aniso_U_23
_atom_site_aniso_U_13
_atom_site_aniso_U_12
N11 0.0196(5) 0.0225(6) 0.0220(5) -0.0005(4) 0.0003(4) 0.0011(4)
C12 0.0167(6) 0.0197(6) 0.0212(6) 0.0016(5) 0.0001(4) 0.0028(5)
C13 0.0158(5) 0.0188(6) 0.0188(6) 0.0025(4) 0.0021(4) 0.0018(5)
C14 0.0192(6) 0.0216(6) 0.0210(6) 0.0040(5) 0.0028(5) 0.0049(5)
C15 0.0263(7) 0.0173(6) 0.0245(6) 0.0026(5) 0.0035(5) 0.0044(5)
C16 0.0250(6) 0.0196(6) 0.0224(6) 0.0007(5) 0.0022(5) -0.0008(5)
C17 0.0150(5) 0.0172(6) 0.0195(6) 0.0029(4) 0.0002(4) 0.0011(4)
N17 0.0129(5) 0.0177(5) 0.0254(6) -0.0009(4) 0.0003(4) 0.0013(4)
O17 0.0142(4) 0.0252(5) 0.0295(5) -0.0014(4) -0.0004(3) 0.0027(4)
C21 0.0153(5) 0.0166(6) 0.0229(6) -0.0004(4) -0.0011(4) 0.0001(4)
C22 0.0151(5) 0.0175(6) 0.0227(6) 0.0007(4) 0.0006(4) 0.0017(4)
C23 0.0155(5) 0.0179(6) 0.0238(6) -0.0001(5) 0.0010(5) 0.0026(4)
C31 0.0194(6) 0.0216(6) 0.0265(7) 0.0061(5) -0.0008(5) 0.0011(5)
O31 0.0258(5) 0.0202(5) 0.0323(5) 0.0051(4) -0.0080(4) 0.0014(4)
O32 0.0294(5) 0.0231(5) 0.0397(6) 0.0039(4) -0.0128(4) 0.0006(4)
C32 0.0243(7) 0.0236(7) 0.0420(8) 0.0096(6) -0.0111(6) -0.0013(5)
C33 0.0172(6) 0.0218(6) 0.0242(6) 0.0044(5) -0.0003(5) 0.0028(5)

loop_
_atom_type_symbol
_atom_type_description
_atom_type_scat_dispersion_real
_atom_type_scat_dispersion_imag
_atom_type_scat_source
C C 0.0033 0.0016 'International Tables Vol C Tables 4.2.6.8 and 6.1.1.4'
H H 0.0000 0.0000 'International Tables Vol C Tables 4.2.6.8 and 6.1.1.4'
N N 0.0061 0.0033 'International Tables Vol C Tables 4.2.6.8 and 6.1.1.4'
O O 0.0106 0.0060 'International Tables Vol C Tables 4.2.6.8 and 6.1.1.4'

loop_
_geom_angle_atom_site_label_1
_geom_angle_atom_site_label_2
_geom_angle_atom_site_label_3
_geom_angle
_geom_angle_site_symmetry_1
_geom_angle_site_symmetry_3
C16 N11 C12 118.14(11) . .
N11 C12 C13 122.88(12) . .
N11 C12 H12 118.6 . .
C13 C12 H12 118.6 . .
C14 C13 C12 118.08(11) . .
C14 C13 C17 120.06(11) . .
C12 C13 C17 121.84(11) . .
C15 C14 C13 119.29(12) . .
C15 C14 H14 120.4 . .
C13 C14 H14 120.4 . .
C16 C15 C14 118.53(12) . .
C16 C15 H15 120.7 . .
C14 C15 H15 120.7 . .
N11 C16 C15 122.95(12) . .
N11 C16 H16 118.5 . .
C15 C16 H16 118.5 . .
O17 C17 N17 122.40(11) . .
O17 C17 C13 121.29(11) . .
N17 C17 C13 116.30(10) . .
C17 N17 C21 121.32(10) . .
C17 N17 H17 120.0(11) . .
C21 N17 H17 118.1(11) . .
N17 C21 C22 111.16(10) . .
N17 C21 H21A 109.4 . .
C22 C21 H21A 109.4 . .
N17 C21 H21B 109.4 . .
C22 C21 H21B 109.4 . .
H21A C21 H21B 108.0 . .
C21 C22 C23 111.43(10) . .
C21 C22 H22A 109.3 . .
C23 C22 H22A 109.3 . .
C21 C22 H22B 109.3 . .
C23 C22 H22B 109.3 . .
H22A C22 H22B 108.0 . .
C22 C23 C23 112.49(13) . 2_645
C22 C23 H23A 109.1 . .
C23 C23 H23A 109.1 2_645 .
C22 C23 H23B 109.1 . .
C23 C23 H23B 109.1 2_645 .
H23A C23 H23B 107.8 . .
O32 C31 O31 123.34(12) . .
O32 C31 C32 124.09(13) . .
O31 C31 C32 112.54(11) . .
C31 O31 H31 109.8(9) . .
C31 C32 C33 114.77(11) . .
C31 C32 H32A 108.6 . .
C33 C32 H32A 108.6 . .
C31 C32 H32B 108.6 . .
C33 C32 H32B 108.6 . .
H32A C32 H32B 107.6 . .
C32 C33 C33 111.85(13) . 2_856
C32 C33 H33A 109.2 . .
C33 C33 H33A 109.2 2_856 .
C32 C33 H33B 109.2 . .
C33 C33 H33B 109.2 2_856 .
H33A C33 H33B 107.9 . .

loop_
_geom_bond_atom_site_label_1
_geom_bond_atom_site_label_2
_geom_bond_distance
_geom_bond_site_symmetry_2
N11 C16 1.3395(17) .
N11 C12 1.3403(16) .
C12 C13 1.3921(17) .
C12 H12 0.9500 .
C13 C14 1.3914(18) .
C13 C17 1.4949(17) .
C14 C15 1.3855(19) .
C14 H14 0.9500 .
C15 C16 1.3849(19) .
C15 H15 0.9500 .
C16 H16 0.9500 .
C17 O17 1.2351(15) .
C17 N17 1.3393(16) .
N17 C21 1.4551(16) .
N17 H17 0.835(17) .
C21 C22 1.5174(17) .
C21 H21A 0.9900 .
C21 H21B 0.9900 .
C22 C23 1.5196(17) .
C22 H22A 0.9900 .
C22 H22B 0.9900 .
C23 C23 1.529(2) 2_645
C23 H23A 0.9900 .
C23 H23B 0.9900 .
C31 O32 1.2118(16) .
C31 O31 1.3254(16) .
C31 C32 1.5061(19) .
O31 H31 1.010(17) .
C32 C33 1.5124(19) .
C32 H32A 0.9900 .
C32 H32B 0.9900 .
C33 C33 1.519(2) 2_856
C33 H33A 0.9900 .
C33 H33B 0.9900 .

loop_
_geom_hbond_atom_site_label_D
_geom_hbond_atom_site_label_H
_geom_hbond_atom_site_label_A
_geom_hbond_distance_DH
_geom_hbond_distance_HA
_geom_hbond_distance_DA
_geom_hbond_angle_DHA
_geom_hbond_site_symmetry_A
O31 H31 N11 1.010(17) 1.704(17) 2.7137(15) 177.2(15) .
N17 H17 O17 0.835(17) 2.110(18) 2.9394(14) 172.1(15) 1_655

loop_
_geom_torsion_atom_site_label_1
_geom_torsion_atom_site_label_2
_geom_torsion_atom_site_label_3
_geom_torsion_atom_site_label_4
_geom_torsion
_geom_torsion_site_symmetry_4
C16 N11 C12 C13 -0.58(19) .
N11 C12 C13 C14 -2.68(19) .
N11 C12 C13 C17 178.89(11) .
C12 C13 C14 C15 3.52(18) .
C17 C13 C14 C15 -178.02(11) .
C13 C14 C15 C16 -1.27(19) .
C12 N11 C16 C15 3.05(19) .
C14 C15 C16 N11 -2.1(2) .
C14 C13 C17 O17 -28.92(18) .
C12 C13 C17 O17 149.48(12) .
C14 C13 C17 N17 150.59(12) .
C12 C13 C17 N17 -31.01(17) .
O17 C17 N17 C21 -2.85(19) .
C13 C17 N17 C21 177.65(11) .
C17 N17 C21 C22 -171.44(11) .
N17 C21 C22 C23 -179.72(10) .
C21 C22 C23 C23 177.30(13) 2_645
O32 C31 C32 C33 -24.7(2) .
O31 C31 C32 C33 157.14(13) .
C31 C32 C33 C33 172.01(14) 2_856
